data_7102288
loop_
_publ_author_name
'Sun, Yan-Qiong'
'He, Jun'
'Xu, Zhengtao'
'Huang, Guo'
'Zhou, Xiao-Ping'
'Zeller, Matthias'
'Hunter, Allen D'

_publ_section_title
;
 Centripetal molecules as multifunctional building blocks for
 coordination networks.
;
_journal_issue 45
_journal_name_full 'Chemical communications (Cambridge, England)'
_journal_page_first 4779
_journal_page_last 4781
_journal_paper_doi 10.1039/b709942h
_journal_year 2007
_chemical_formula_moiety 'C54 H32 Ag N2 S4, F6 Sb'
_chemical_formula_sum 'C54 H32 Ag F6 N2 S4 Sb'
_chemical_formula_weight 1180.68
_chemical_name_systematic
;
?
;
_space_group_IT_number 122
_symmetry_cell_setting tetragonal
_symmetry_space_group_name_Hall 'I -4 2bw'
_symmetry_space_group_name_H-M 'I -4 2 d'
_atom_sites_solution_hydrogens geom
_atom_sites_solution_primary direct
_atom_sites_solution_secondary difmap
_audit_creation_method SHELXL-97
_cell_angle_alpha 90.00
_cell_angle_beta 90.00
_cell_angle_gamma 90.00
_cell_formula_units_Z 8
_cell_length_a 21.4042(8)
_cell_length_b 21.4042(8)
_cell_length_c 21.4080(16)
_cell_measurement_reflns_used 5668
_cell_measurement_temperature 100(2)
_cell_measurement_theta_max 30.49
_cell_measurement_theta_min 2.33
_cell_volume 9807.9(9)
_computing_cell_refinement 'SAINT+ 6.45 (Bruker, 2003)'
_computing_data_collection 'SMART 5.630 (Bruker, 1997-2002)'
_computing_data_reduction 'SAINT+ 6.45'
_computing_molecular_graphics 'SHELXTL 6.14'
_computing_publication_material 'SHELXTL 6.14'
_computing_structure_refinement 'SHELXTL 6.14'
_computing_structure_solution 'SHELXTL 6.14 (Bruker, 2000-2003)'
_diffrn_ambient_temperature 100(2)
_diffrn_measured_fraction_theta_full 1.000
_diffrn_measured_fraction_theta_max 1.000
_diffrn_measurement_device_type 'Bruker AXS SMART APEX CCD diffractometer'
_diffrn_measurement_method '\w scans'
_diffrn_radiation_monochromator graphite
_diffrn_radiation_source 'fine-focus sealed tube'
_diffrn_radiation_type MoK\a
_diffrn_radiation_wavelength 0.71073
_diffrn_reflns_av_R_equivalents 0.0605
_diffrn_reflns_av_sigmaI/netI 0.0462
_diffrn_reflns_limit_h_max 28
_diffrn_reflns_limit_h_min -28
_diffrn_reflns_limit_k_max 28
_diffrn_reflns_limit_k_min -28
_diffrn_reflns_limit_l_max 28
_diffrn_reflns_limit_l_min -23
_diffrn_reflns_number 36308
_diffrn_reflns_theta_full 28.27
_diffrn_reflns_theta_max 28.27
_diffrn_reflns_theta_min 1.35
_diffrn_standards_decay_% 0
_diffrn_standards_number 0
_exptl_absorpt_coefficient_mu 1.182
_exptl_absorpt_correction_T_max 0.932
_exptl_absorpt_correction_T_min 0.575
_exptl_absorpt_correction_type multi-scan
_exptl_absorpt_process_details 'SADABS in SAINT+ (Bruker, 2003)'
_exptl_crystal_colour orange
_exptl_crystal_density_diffrn 1.599
_exptl_crystal_density_method 'not measured'
_exptl_crystal_description plate
_exptl_crystal_F_000 4688
_exptl_crystal_size_max 0.19
_exptl_crystal_size_mid 0.18
_exptl_crystal_size_min 0.06
_refine_diff_density_max 1.694
_refine_diff_density_min -0.398
_refine_diff_density_rms 0.119
_refine_ls_abs_structure_details 'Flack H D (1983), Acta Cryst. A39, 876-881'
_refine_ls_abs_structure_Flack 0.01(3)
_refine_ls_extinction_method none
_refine_ls_goodness_of_fit_ref 1.065
_refine_ls_hydrogen_treatment constr
_refine_ls_matrix_type full
_refine_ls_number_parameters 330
_refine_ls_number_reflns 6110
_refine_ls_number_restraints 55
_refine_ls_restrained_S_all 1.118
_refine_ls_R_factor_all 0.0700
_refine_ls_R_factor_gt 0.0497
_refine_ls_shift/su_max 0.000
_refine_ls_shift/su_mean 0.000
_refine_ls_structure_factor_coef Fsqd
_refine_ls_weighting_details 'calc w=1/[\s^2^(Fo^2^)+(0.0586P)^2^+10.9833P] where P=(Fo^2^+2Fc^2^)/3'
_refine_ls_weighting_scheme calc
_refine_ls_wR_factor_gt 0.1116
_refine_ls_wR_factor_ref 0.1193
_reflns_number_gt 4778
_reflns_number_total 6110
_reflns_threshold_expression I>2\s(I)
_cod_data_source_file b709942h.txt
_cod_data_source_block 2
_cod_depositor_comments
;
The following automatic conversions were performed:
'_symmetry_cell_setting' value 'Tetragonal' changed to 'tetragonal'
according to '/home/saulius/struct/CIF-dictionaries/cif_core.dic'
dictionary named 'cif_core.dic' version 2.4.1 from 2010-06-29.

Automatic conversion script
Id: cif_fix_enum 1527 2010-12-29 10:47:43Z saulius 
;
_cod_original_sg_symbol_H-M I-42d
_cod_database_code 7102288

loop_
_symmetry_equiv_pos_as_xyz
'x, y, z'
'-x, -y, z'
'y, -x, -z'
'-y, x, -z'
'-x+1/2, y, -z+3/4'
'x+1/2, -y, -z+3/4'
'-y+1/2, -x, z+3/4'
'y+1/2, x, z+3/4'
'x+1/2, y+1/2, z+1/2'
'-x+1/2, -y+1/2, z+1/2'
'y+1/2, -x+1/2, -z+1/2'
'-y+1/2, x+1/2, -z+1/2'
'-x+1, y+1/2, -z+5/4'
'x+1, -y+1/2, -z+5/4'
'-y+1, -x+1/2, z+5/4'
'y+1, x+1/2, z+5/4'

loop_
_atom_site_label
_atom_site_type_symbol
_atom_site_fract_x
_atom_site_fract_y
_atom_site_fract_z
_atom_site_U_iso_or_equiv
_atom_site_adp_type
_atom_site_occupancy
_atom_site_symmetry_multiplicity
_atom_site_calc_flag
_atom_site_refinement_flags
_atom_site_disorder_assembly
_atom_site_disorder_group
Ag1 Ag 0.20562(3) 0.7500 0.1250 0.03458(16) Uani 0.9291(11) 2 d SP . .
Ag1B Ag 0.2893(3) 0.7500 0.1250 0.03458(16) Uani 0.0709(11) 2 d SP . .
C1 C 0.2505(2) 0.5995(2) 0.1212(3) 0.0378(12) Uani 1 1 d . . .
C2 C 0.2545(2) 0.5329(2) 0.1210(2) 0.0310(10) Uani 1 1 d . . .
C3 C 0.2007(2) 0.4990(2) 0.1330(2) 0.0320(10) Uani 1 1 d . . .
H3 H 0.1623 0.5201 0.1406 0.038 Uiso 1 1 calc R . .
C4 C 0.2028(2) 0.4341(2) 0.1339(2) 0.0296(11) Uani 1 1 d . . .
C5 C 0.2597(2) 0.4043(2) 0.1206(2) 0.0282(10) Uani 1 1 d . . .
C6 C 0.3140(2) 0.4388(2) 0.1072(2) 0.0284(11) Uani 1 1 d . . .
C7 C 0.3110(2) 0.5037(2) 0.1084(2) 0.0319(11) Uani 1 1 d . . .
H7 H 0.3474 0.5279 0.1007 0.038 Uiso 1 1 calc R . .
C8 C 0.3706(2) 0.4064(2) 0.0932(3) 0.0328(11) Uani 1 1 d . . .
C9 C 0.4164(2) 0.3767(2) 0.0814(3) 0.0329(11) Uani 1 1 d . . .
C10 C 0.4705(3) 0.3404(2) 0.0678(3) 0.0341(12) Uani 1 1 d . . .
C11 C 0.4651(3) 0.2766(2) 0.0528(2) 0.0343(12) Uani 1 1 d . . .
H11 H 0.4249 0.2581 0.0495 0.041 Uiso 1 1 calc R . .
C12 C 0.5179(3) 0.2404(2) 0.0429(2) 0.0364(12) Uani 1 1 d . . .
H12 H 0.5137 0.1972 0.0336 0.044 Uiso 1 1 calc R . .
C13 C 0.5771(3) 0.2672(3) 0.0466(2) 0.0368(12) Uani 1 1 d . . .
C14 C 0.5819(3) 0.3307(3) 0.0606(3) 0.0410(13) Uani 1 1 d . . .
H14 H 0.6220 0.3495 0.0631 0.049 Uiso 1 1 calc R . .
C15 C 0.5298(3) 0.3665(2) 0.0710(3) 0.0357(12) Uani 1 1 d . . .
H15 H 0.5343 0.4096 0.0804 0.043 Uiso 1 1 calc R . .
C16 C 0.6230(3) 0.1477(3) 0.0227(3) 0.0505(16) Uani 1 1 d . . .
H16A H 0.5954 0.1341 0.0566 0.076 Uiso 1 1 calc R . .
H16B H 0.6598 0.1204 0.0210 0.076 Uiso 1 1 calc R . .
H16C H 0.6006 0.1455 -0.0171 0.076 Uiso 1 1 calc R . .
C17 C 0.1481(3) 0.3990(2) 0.1501(3) 0.0326(11) Uani 1 1 d . . .
C18 C 0.1023(2) 0.3703(2) 0.1644(3) 0.0321(11) Uani 1 1 d . . .
C19 C 0.0463(2) 0.3379(2) 0.1805(3) 0.0299(11) Uani 1 1 d . . .
C20 C -0.0116(2) 0.3685(2) 0.1786(3) 0.0344(12) Uani 1 1 d . . .
H20 H -0.0133 0.4116 0.1685 0.041 Uiso 1 1 calc R . .
C21 C -0.0656(2) 0.3369(2) 0.1912(3) 0.0350(12) Uani 1 1 d . . .
H21 H -0.1045 0.3582 0.1898 0.042 Uiso 1 1 calc R . .
C22 C -0.0638(2) 0.2728(2) 0.2061(2) 0.0303(11) Uani 1 1 d . . .
C23 C -0.0071(2) 0.2422(2) 0.2091(2) 0.0322(11) Uani 1 1 d . . .
H23 H -0.0056 0.1992 0.2200 0.039 Uiso 1 1 calc R . .
C24 C 0.0476(2) 0.2742(2) 0.1960(2) 0.0331(12) Uani 1 1 d . . .
H24 H 0.0865 0.2528 0.1975 0.040 Uiso 1 1 calc R . .
C25 C -0.1196(3) 0.1564(2) 0.2319(3) 0.0398(13) Uani 1 1 d . . .
H25A H -0.1026 0.1402 0.1925 0.060 Uiso 1 1 calc R . .
H25B H -0.1580 0.1337 0.2424 0.060 Uiso 1 1 calc R . .
H25C H -0.0888 0.1506 0.2653 0.060 Uiso 1 1 calc R . .
C26 C 0.2623(2) 0.3378(2) 0.1217(3) 0.0315(11) Uani 1 1 d . . .
Sb1 Sb 0.0000 0.5000 0.00924(3) 0.05221(19) Uani 1 2 d SD . .
F1 F 0.01365(18) 0.41416(15) 0.0096(3) 0.0891(17) Uani 1 1 d D A .
F2 F 0.0269(4) 0.5032(5) 0.0919(3) 0.105(4) Uani 0.50 1 d PDU A -1
F3 F 0.0837(3) 0.5131(3) -0.0162(4) 0.063(2) Uani 0.50 1 d PDU A -1
F3B F 0.0802(3) 0.5155(3) 0.0301(4) 0.098(3) Uani 0.50 1 d PDU A -1
F4 F -0.0155(7) 0.5003(7) -0.0744(3) 0.155(6) Uani 0.50 1 d PDU A -1
N1 N 0.2457(2) 0.65319(19) 0.1218(3) 0.0477(13) Uani 1 1 d . . .
C27 C 0.2637(2) 0.2820(2) 0.1239(2) 0.0323(11) Uani 1 1 d . . .
S1 S 0.64756(7) 0.22676(8) 0.03662(8) 0.0490(4) Uani 1 1 d . . .
S2 S -0.13686(6) 0.23859(6) 0.22343(7) 0.0364(3) Uani 1 1 d . . .

loop_
_atom_site_aniso_label
_atom_site_aniso_U_11
_atom_site_aniso_U_22
_atom_site_aniso_U_33
_atom_site_aniso_U_23
_atom_site_aniso_U_13
_atom_site_aniso_U_12
Ag1 0.0334(3) 0.0157(2) 0.0546(4) 0.0005(3) 0.000 0.000
Ag1B 0.0334(3) 0.0157(2) 0.0546(4) 0.0005(3) 0.000 0.000
C1 0.026(2) 0.024(2) 0.064(4) 0.002(2) -0.012(3) -0.0007(18)
C2 0.033(2) 0.0176(19) 0.042(3) -0.001(2) -0.009(3) -0.0019(17)
C3 0.032(2) 0.0196(19) 0.044(3) -0.002(2) -0.005(2) 0.0000(18)
C4 0.033(2) 0.021(2) 0.035(3) 0.000(2) -0.006(2) -0.0037(18)
C5 0.036(3) 0.0166(19) 0.032(3) -0.001(2) -0.002(2) 0.0014(16)
C6 0.032(2) 0.019(2) 0.034(3) -0.001(2) -0.005(2) 0.0021(17)
C7 0.028(2) 0.025(2) 0.044(3) 0.003(2) -0.007(2) 0.0011(18)
C8 0.044(3) 0.020(2) 0.034(3) 0.002(2) -0.008(2) 0.0008(19)
C9 0.039(3) 0.025(2) 0.035(3) 0.002(2) -0.004(2) 0.0026(19)
C10 0.041(3) 0.027(2) 0.034(3) 0.002(2) -0.002(2) 0.008(2)
C11 0.041(3) 0.035(3) 0.027(3) -0.001(2) 0.000(2) 0.008(2)
C12 0.052(3) 0.026(3) 0.031(3) 0.000(2) -0.001(2) 0.012(2)
C13 0.040(3) 0.041(3) 0.030(3) 0.003(2) 0.005(2) 0.010(2)
C14 0.039(3) 0.047(3) 0.037(3) 0.001(3) 0.007(3) 0.003(2)
C15 0.041(3) 0.030(3) 0.035(3) 0.004(2) 0.000(2) 0.005(2)
C16 0.058(4) 0.048(3) 0.045(4) -0.010(3) 0.003(3) 0.028(3)
C17 0.041(3) 0.023(2) 0.034(3) -0.001(2) -0.006(2) 0.000(2)
C18 0.038(3) 0.023(2) 0.035(3) -0.003(2) -0.005(2) -0.0028(19)
C19 0.033(3) 0.023(2) 0.033(3) -0.003(2) -0.006(2) -0.0058(18)
C20 0.042(3) 0.026(2) 0.036(3) 0.000(2) 0.001(2) -0.001(2)
C21 0.037(3) 0.029(2) 0.039(3) -0.002(2) -0.003(2) 0.001(2)
C22 0.032(3) 0.028(2) 0.031(3) -0.001(2) 0.000(2) -0.0067(19)
C23 0.041(3) 0.023(2) 0.033(3) 0.001(2) 0.001(2) -0.0015(19)
C24 0.033(3) 0.026(2) 0.040(3) 0.002(2) -0.005(2) -0.0019(19)
C25 0.046(3) 0.028(2) 0.045(4) 0.007(2) -0.004(3) -0.012(2)
C26 0.038(3) 0.021(2) 0.036(3) -0.003(2) -0.004(2) -0.0014(17)
Sb1 0.0470(3) 0.0310(3) 0.0786(5) 0.000 0.000 -0.0069(2)
F1 0.057(2) 0.0309(17) 0.179(5) -0.017(3) 0.015(3) -0.0075(16)
F2 0.157(9) 0.079(5) 0.079(5) 0.000(6) 0.000(5) 0.019(7)
F3 0.050(4) 0.051(4) 0.088(6) -0.004(4) 0.023(4) -0.016(3)
F3B 0.063(5) 0.043(4) 0.188(9) -0.013(6) -0.067(6) 0.001(4)
F4 0.144(11) 0.169(8) 0.154(8) -0.012(9) -0.029(7) -0.017(9)
N1 0.030(2) 0.0191(19) 0.094(4) -0.003(2) -0.011(3) 0.0010(16)
C27 0.037(3) 0.030(2) 0.030(3) -0.004(2) -0.002(2) 0.0019(18)
S1 0.0452(8) 0.0553(9) 0.0464(9) -0.0054(7) 0.0030(7) 0.0196(7)
S2 0.0367(7) 0.0326(7) 0.0400(8) 0.0016(6) 0.0048(6) -0.0064(5)

loop_
_atom_type_symbol
_atom_type_description
_atom_type_scat_dispersion_real
_atom_type_scat_dispersion_imag
_atom_type_scat_source
C C 0.0033 0.0016 'International Tables Vol C Tables 4.2.6.8 and 6.1.1.4'
H H 0.0000 0.0000 'International Tables Vol C Tables 4.2.6.8 and 6.1.1.4'
N N 0.0061 0.0033 'International Tables Vol C Tables 4.2.6.8 and 6.1.1.4'
F F 0.0171 0.0103 'International Tables Vol C Tables 4.2.6.8 and 6.1.1.4'
S S 0.1246 0.1234 'International Tables Vol C Tables 4.2.6.8 and 6.1.1.4'
Ag Ag -0.8971 1.1015 'International Tables Vol C Tables 4.2.6.8 and 6.1.1.4'
Sb Sb -0.5866 1.5461 'International Tables Vol C Tables 4.2.6.8 and 6.1.1.4'

loop_
_geom_angle_atom_site_label_1
_geom_angle_atom_site_label_2
_geom_angle_atom_site_label_3
_geom_angle
_geom_angle_site_symmetry_1
_geom_angle_site_symmetry_3
Ag1B Ag1 N1 67.52(11) . 14_464
Ag1B Ag1 N1 67.52(11) . .
N1 Ag1 N1 135.0(2) 14_464 .
Ag1B Ag1 S2 124.75(3) . 13_454
N1 Ag1 S2 109.29(15) 14_464 13_454
N1 Ag1 S2 96.06(14) . 13_454
Ag1B Ag1 S2 124.75(3) . 2_565
N1 Ag1 S2 96.06(14) 14_464 2_565
N1 Ag1 S2 109.29(15) . 2_565
S2 Ag1 S2 110.49(6) 13_454 2_565
Ag1 Ag1B N1 65.76(19) . 14_464
Ag1 Ag1B N1 65.76(19) . .
N1 Ag1B N1 131.5(4) 14_464 .
Ag1 Ag1B S1 124.63(15) . 2_665
N1 Ag1B S1 93.82(14) 14_464 2_665
N1 Ag1B S1 113.57(15) . 2_665
Ag1 Ag1B S1 124.63(15) . 13_554
N1 Ag1B S1 113.58(15) 14_464 13_554
N1 Ag1B S1 93.82(14) . 13_554
S1 Ag1B S1 110.7(3) 2_665 13_554
N1 C1 C2 178.2(6) . .
C3 C2 C7 121.6(4) . .
C3 C2 C1 118.3(4) . .
C7 C2 C1 120.1(5) . .
C2 C3 C4 119.9(5) . .
C2 C3 H3 120.0 . .
C4 C3 H3 120.0 . .
C3 C4 C5 118.7(4) . .
C3 C4 C17 120.1(5) . .
C5 C4 C17 121.2(4) . .
C4 C5 C6 121.2(4) . .
C4 C5 C26 119.0(4) . .
C6 C5 C26 119.8(4) . .
C7 C6 C5 118.9(4) . .
C7 C6 C8 121.8(4) . .
C5 C6 C8 119.3(4) . .
C2 C7 C6 119.5(5) . .
C2 C7 H7 120.2 . .
C6 C7 H7 120.2 . .
C9 C8 C6 176.8(5) . .
C8 C9 C10 179.1(6) . .
C15 C10 C11 118.4(5) . .
C15 C10 C9 120.9(5) . .
C11 C10 C9 120.6(5) . .
C12 C11 C10 120.6(5) . .
C12 C11 H11 119.7 . .
C10 C11 H11 119.7 . .
C11 C12 C13 120.2(5) . .
C11 C12 H12 119.9 . .
C13 C12 H12 119.9 . .
C12 C13 C14 118.7(5) . .
C12 C13 S1 124.9(4) . .
C14 C13 S1 116.3(5) . .
C15 C14 C13 121.2(6) . .
C15 C14 H14 119.4 . .
C13 C14 H14 119.4 . .
C14 C15 C10 120.8(5) . .
C14 C15 H15 119.6 . .
C10 C15 H15 119.6 . .
S1 C16 H16A 109.5 . .
S1 C16 H16B 109.5 . .
H16A C16 H16B 109.5 . .
S1 C16 H16C 109.5 . .
H16A C16 H16C 109.5 . .
H16B C16 H16C 109.5 . .
C18 C17 C4 178.9(6) . .
C17 C18 C19 177.9(6) . .
C20 C19 C24 118.5(5) . .
C20 C19 C18 120.6(4) . .
C24 C19 C18 120.9(5) . .
C21 C20 C19 120.8(5) . .
C21 C20 H20 119.6 . .
C19 C20 H20 119.6 . .
C20 C21 C22 120.3(5) . .
C20 C21 H21 119.8 . .
C22 C21 H21 119.8 . .
C23 C22 C21 119.7(5) . .
C23 C22 S2 124.9(4) . .
C21 C22 S2 115.4(4) . .
C22 C23 C24 119.9(4) . .
C22 C23 H23 120.1 . .
C24 C23 H23 120.1 . .
C23 C24 C19 120.8(5) . .
C23 C24 H24 119.6 . .
C19 C24 H24 119.6 . .
S2 C25 H25A 109.5 . .
S2 C25 H25B 109.5 . .
H25A C25 H25B 109.5 . .
S2 C25 H25C 109.5 . .
H25A C25 H25C 109.5 . .
H25B C25 H25C 109.5 . .
C27 C26 C5 178.4(6) . .
F3B Sb1 F4 94.0(4) 2_565 .
F3B Sb1 F4 94.0(4) . 2_565
F3B Sb1 F1 88.1(3) . 2_565
F3B Sb1 F1 91.8(3) 2_565 2_565
F4 Sb1 F1 88.4(5) . 2_565
F4 Sb1 F1 92.1(4) 2_565 2_565
F3B Sb1 F1 91.8(3) . .
F3B Sb1 F1 88.1(3) 2_565 .
F4 Sb1 F1 92.1(4) . .
F4 Sb1 F1 88.4(5) 2_565 .
F1 Sb1 F1 179.5(4) 2_565 .
F3B Sb1 F2 93.7(3) 2_565 .
F4 Sb1 F2 172.2(5) . .
F1 Sb1 F2 90.4(4) 2_565 .
F1 Sb1 F2 89.1(3) . .
F3B Sb1 F2 93.7(3) . 2_565
F4 Sb1 F2 172.2(5) 2_565 2_565
F1 Sb1 F2 89.1(3) 2_565 2_565
F1 Sb1 F2 90.4(4) . 2_565
F4 Sb1 F3 83.7(6) 2_565 2_565
F1 Sb1 F3 89.9(2) 2_565 2_565
F1 Sb1 F3 90.2(3) . 2_565
F2 Sb1 F3 88.6(3) 2_565 2_565
F4 Sb1 F3 83.6(6) . .
F1 Sb1 F3 90.2(3) 2_565 .
F1 Sb1 F3 89.9(2) . .
F2 Sb1 F3 88.6(3) . .
C1 N1 Ag1 162.6(4) . .
C1 N1 Ag1B 150.6(4) . .
Ag1 N1 Ag1B 46.72(19) . .
C26 C27 C27 178.5(4) . 14_454
C13 S1 C16 103.5(3) . .
C13 S1 Ag1B 106.8(2) . 2_665
C16 S1 Ag1B 119.7(2) . 2_665
C22 S2 C25 104.1(3) . .
C22 S2 Ag1 107.11(18) . 2_565
C25 S2 Ag1 106.87(19) . 2_565

loop_
_geom_bond_atom_site_label_1
_geom_bond_atom_site_label_2
_geom_bond_distance
_geom_bond_site_symmetry_2
Ag1 Ag1B 1.791(7) .
Ag1 N1 2.244(4) 14_464
Ag1 N1 2.244(4) .
Ag1 S2 2.5820(15) 13_454
Ag1 S2 2.5820(15) 2_565
Ag1B N1 2.274(5) 14_464
Ag1B N1 2.274(5) .
Ag1B S1 2.378(5) 2_665
Ag1B S1 2.378(5) 13_554
C1 N1 1.153(6) .
C1 C2 1.429(6) .
C2 C3 1.385(6) .
C2 C7 1.389(7) .
C3 C4 1.389(6) .
C3 H3 0.9500 .
C4 C5 1.405(7) .
C4 C17 1.433(7) .
C5 C6 1.407(6) .
C5 C26 1.424(6) .
C6 C7 1.390(6) .
C6 C8 1.428(7) .
C7 H7 0.9500 .
C8 C9 1.196(7) .
C9 C10 1.424(7) .
C10 C15 1.388(7) .
C10 C11 1.407(7) .
C11 C12 1.386(7) .
C11 H11 0.9500 .
C12 C13 1.392(8) .
C12 H12 0.9500 .
C13 C14 1.396(8) .
C13 S1 1.752(5) .
C14 C15 1.371(7) .
C14 H14 0.9500 .
C15 H15 0.9500 .
C16 S1 1.796(7) .
C16 H16A 0.9800 .
C16 H16B 0.9800 .
C16 H16C 0.9800 .
C17 C18 1.198(7) .
C18 C19 1.425(7) .
C19 C20 1.403(7) .
C19 C24 1.403(7) .
C20 C21 1.365(7) .
C20 H20 0.9500 .
C21 C22 1.409(7) .
C21 H21 0.9500 .
C22 C23 1.382(7) .
C22 S2 1.765(5) .
C23 C24 1.386(7) .
C23 H23 0.9500 .
C24 H24 0.9500 .
C25 S2 1.807(5) .
C25 H25A 0.9800 .
C25 H25B 0.9800 .
C25 H25C 0.9800 .
C26 C27 1.196(7) .
Sb1 F3B 1.805(6) .
Sb1 F3B 1.805(6) 2_565
Sb1 F4 1.822(7) .
Sb1 F4 1.822(7) 2_565
Sb1 F1 1.860(3) 2_565
Sb1 F1 1.860(3) .
Sb1 F2 1.863(6) .
Sb1 F2 1.863(6) 2_565
Sb1 F3 1.893(5) 2_565
Sb1 F3 1.893(5) .
C27 C27 1.371(10) 14_454
S1 Ag1B 2.378(5) 2_665
S2 Ag1 2.5820(15) 2_565

loop_
_geom_torsion_atom_site_label_1
_geom_torsion_atom_site_label_2
_geom_torsion_atom_site_label_3
_geom_torsion_atom_site_label_4
_geom_torsion
_geom_torsion_site_symmetry_1
_geom_torsion_site_symmetry_4
N1 Ag1 Ag1B N1 180.0 . 14_464
S2 Ag1 Ag1B N1 98.51(17) 13_454 14_464
S2 Ag1 Ag1B N1 -81.49(17) 2_565 14_464
N1 Ag1 Ag1B N1 180.0 14_464 .
S2 Ag1 Ag1B N1 -81.49(17) 13_454 .
S2 Ag1 Ag1B N1 98.51(17) 2_565 .
N1 Ag1 Ag1B S1 -77.17(17) 14_464 2_665
N1 Ag1 Ag1B S1 102.83(17) . 2_665
S2 Ag1 Ag1B S1 21.35(6) 13_454 2_665
S2 Ag1 Ag1B S1 -158.65(6) 2_565 2_665
N1 Ag1 Ag1B S1 102.83(17) 14_464 13_554
N1 Ag1 Ag1B S1 -77.17(17) . 13_554
S2 Ag1 Ag1B S1 -158.65(6) 13_454 13_554
S2 Ag1 Ag1B S1 21.35(6) 2_565 13_554
C7 C2 C3 C4 1.4(8) . .
C1 C2 C3 C4 -179.3(5) . .
C2 C3 C4 C5 -1.9(8) . .
C2 C3 C4 C17 176.1(5) . .
C3 C4 C5 C6 0.6(8) . .
C17 C4 C5 C6 -177.4(5) . .
C3 C4 C5 C26 179.8(5) . .
C17 C4 C5 C26 1.8(8) . .
C4 C5 C6 C7 1.2(8) . .
C26 C5 C6 C7 -177.9(5) . .
C4 C5 C6 C8 -179.2(5) . .
C26 C5 C6 C8 1.6(7) . .
C3 C2 C7 C6 0.6(8) . .
C1 C2 C7 C6 -178.8(5) . .
C5 C6 C7 C2 -1.8(7) . .
C8 C6 C7 C2 178.7(5) . .
C15 C10 C11 C12 1.4(8) . .
C9 C10 C11 C12 -176.4(5) . .
C10 C11 C12 C13 -1.1(8) . .
C11 C12 C13 C14 0.2(8) . .
C11 C12 C13 S1 178.7(4) . .
C12 C13 C14 C15 0.3(9) . .
S1 C13 C14 C15 -178.3(5) . .
C13 C14 C15 C10 0.0(9) . .
C11 C10 C15 C14 -0.8(8) . .
C9 C10 C15 C14 176.9(5) . .
C24 C19 C20 C21 -0.4(8) . .
C18 C19 C20 C21 176.9(5) . .
C19 C20 C21 C22 -0.1(8) . .
C20 C21 C22 C23 1.0(8) . .
C20 C21 C22 S2 178.3(4) . .
C21 C22 C23 C24 -1.4(8) . .
S2 C22 C23 C24 -178.3(4) . .
C22 C23 C24 C19 0.9(8) . .
C20 C19 C24 C23 0.0(8) . .
C18 C19 C24 C23 -177.3(5) . .
Ag1B Ag1 N1 C1 175.9(18) . .
N1 Ag1 N1 C1 175.9(18) 14_464 .
S2 Ag1 N1 C1 -58.9(18) 13_454 .
S2 Ag1 N1 C1 55.3(18) 2_565 .
N1 Ag1 N1 Ag1B 0.000(1) 14_464 .
S2 Ag1 N1 Ag1B 125.20(6) 13_454 .
S2 Ag1 N1 Ag1B -120.58(6) 2_565 .
Ag1 Ag1B N1 C1 -177.5(11) . .
N1 Ag1B N1 C1 -177.5(11) 14_464 .
S1 Ag1B N1 C1 63.6(11) 2_665 .
S1 Ag1B N1 C1 -51.0(11) 13_554 .
N1 Ag1B N1 Ag1 0.0 14_464 .
S1 Ag1B N1 Ag1 -118.9(2) 2_665 .
S1 Ag1B N1 Ag1 126.48(16) 13_554 .
C12 C13 S1 C16 -0.8(6) . .
C14 C13 S1 C16 177.8(5) . .
C12 C13 S1 Ag1B -128.0(5) . 2_665
C14 C13 S1 Ag1B 50.6(5) . 2_665
C23 C22 S2 C25 -8.9(5) . .
C21 C22 S2 C25 174.0(4) . .
C23 C22 S2 Ag1 -121.9(4) . 2_565
C21 C22 S2 Ag1 61.0(4) . 2_565
